data_7155904
loop_
_publ_author_name
'Jin, Shao-Jing'
'Guo, Jiao-Mei'
'Zhu, Yan-Shuo'
'Wang, Qi-Lin'
'Bu, Zhanwei'

_publ_section_title
;
 A Copper-Catalyzed Tandem Reaction for the Construction of Coumarin Fused
 9H-Pyrrolo[1,2-a]indoles
;
_journal_name_full 'Org. Biomol. Chem.'
_journal_paper_doi 10.1039/C7OB02307C
_journal_year 2017
_chemical_formula_moiety 'C25 H16 F N O2'
_chemical_formula_sum 'C25 H16 F N O2'
_chemical_formula_weight 381.39
_space_group_crystal_system monoclinic
_space_group_IT_number 15
_space_group_name_Hall '-C 2yc'
_space_group_name_H-M_alt 'C 1 2/c 1'
_symmetry_space_group_name_Hall '-C 2yc'
_symmetry_space_group_name_H-M 'C 1 2/c 1'
_atom_sites_solution_hydrogens geom
_atom_sites_solution_primary direct
_atom_sites_solution_secondary difmap
_audit_creation_method SHELXL-2014/7
_audit_update_record
;
2017-07-25 deposited with the CCDC.
2017-09-29 downloaded from the CCDC.
;
_cell_angle_alpha 90
_cell_angle_beta 95.219(2)
_cell_angle_gamma 90
_cell_formula_units_Z 8
_cell_length_a 19.9398(17)
_cell_length_b 10.9448(10)
_cell_length_c 16.3541(14)
_cell_measurement_reflns_used 5512
_cell_measurement_temperature 100(2)
_cell_measurement_theta_max 30.86
_cell_measurement_theta_min 2.42
_cell_volume 3554.3(5)
_computing_cell_refinement 'Bruker SAINT'
_computing_data_collection 'Bruker APEX2'
_computing_data_reduction 'Bruker SAINT'
_computing_molecular_graphics 'Bruker SHELXTL'
_computing_publication_material 'Bruker SHELXTL'
_computing_structure_refinement 'SHELXL-2014 (Sheldrick 2014)'
_computing_structure_solution 'SHELXS-97 (Sheldrick 2008)'
_diffrn_ambient_temperature 100(2)
_diffrn_measured_fraction_theta_full 0.995
_diffrn_measured_fraction_theta_max 0.927
_diffrn_measurement_device_type 'Bruker APEX-II CCD'
_diffrn_measurement_method '\f and \w scans'
_diffrn_radiation_type MoK\a
_diffrn_radiation_wavelength 0.71073
_diffrn_reflns_av_R_equivalents 0.0365
_diffrn_reflns_av_unetI/netI 0.0354
_diffrn_reflns_Laue_measured_fraction_full 0.995
_diffrn_reflns_Laue_measured_fraction_max 0.927
_diffrn_reflns_limit_h_max 27
_diffrn_reflns_limit_h_min -27
_diffrn_reflns_limit_k_max 15
_diffrn_reflns_limit_k_min -15
_diffrn_reflns_limit_l_max 23
_diffrn_reflns_limit_l_min -23
_diffrn_reflns_number 19608
_diffrn_reflns_point_group_measured_fraction_full 0.995
_diffrn_reflns_point_group_measured_fraction_max 0.927
_diffrn_reflns_theta_full 25.242
_diffrn_reflns_theta_max 31.131
_diffrn_reflns_theta_min 2.051
_diffrn_source 'fine-focus sealed tube'
_exptl_absorpt_coefficient_mu 0.098
_exptl_absorpt_correction_type multi-scan
_exptl_absorpt_process_details sadabs
_exptl_crystal_colour colourless
_exptl_crystal_density_diffrn 1.425
_exptl_crystal_description block
_exptl_crystal_F_000 1584
_exptl_crystal_size_max 0.450
_exptl_crystal_size_mid 0.380
_exptl_crystal_size_min 0.320
_exptl_transmission_factor_max 0.4939
_exptl_transmission_factor_min 0.4368
_refine_diff_density_max 0.448
_refine_diff_density_min -0.359
_refine_diff_density_rms 0.071
_refine_ls_extinction_method none
_refine_ls_goodness_of_fit_ref 0.982
_refine_ls_hydrogen_treatment constr
_refine_ls_matrix_type full
_refine_ls_number_parameters 263
_refine_ls_number_reflns 5309
_refine_ls_number_restraints 0
_refine_ls_restrained_S_all 0.982
_refine_ls_R_factor_all 0.0715
_refine_ls_R_factor_gt 0.0535
_refine_ls_shift/su_max 0.000
_refine_ls_shift/su_mean 0.000
_refine_ls_structure_factor_coef Fsqd
_refine_ls_weighting_details 'w=1/[\s^2^(Fo^2^)+(0.0545P)^2^+6.6731P] where P=(Fo^2^+2Fc^2^)/3'
_refine_ls_weighting_scheme calc
_refine_ls_wR_factor_gt 0.1276
_refine_ls_wR_factor_ref 0.1380
_reflns_Friedel_coverage 0.000
_reflns_number_gt 4120
_reflns_number_total 5309
_reflns_threshold_expression 'I > 2\s(I)'
_cod_data_source_file c7ob02307c2.cif
_cod_data_source_block mo_hd_wql19_0m
_cod_database_code 7155904
_shelx_shelxl_version_number 2014/7
_shelx_space_group_comment
;
The symmetry employed for this shelxl refinement is uniquely defined
by the following loop, which should always be used as a source of
symmetry information in preference to the above space-group names.
They are only intended as comments.
;
_shelx_estimated_absorpt_t_min 0.957
_shelx_estimated_absorpt_t_max 0.969

loop_
_space_group_symop_operation_xyz
'x, y, z'
'-x, y, -z+1/2'
'x+1/2, y+1/2, z'
'-x+1/2, y+1/2, -z+1/2'
'-x, -y, -z'
'x, -y, z-1/2'
'-x+1/2, -y+1/2, -z'
'x+1/2, -y+1/2, z-1/2'

loop_
_atom_site_label
_atom_site_type_symbol
_atom_site_fract_x
_atom_site_fract_y
_atom_site_fract_z
_atom_site_U_iso_or_equiv
_atom_site_adp_type
_atom_site_occupancy
_atom_site_site_symmetry_order
_atom_site_calc_flag
_atom_site_refinement_flags_posn
_atom_site_refinement_flags_adp
F1 F 0.02103(5) 0.23899(10) 0.14691(7) 0.0329(3) Uani 1 1 d . .
O1 O 0.12115(6) 0.30883(10) 0.25464(7) 0.0222(2) Uani 1 1 d . .
O2 O 0.21146(6) 0.24628(10) 0.33155(8) 0.0261(3) Uani 1 1 d . .
N1 N 0.23956(6) 0.63850(11) 0.35613(8) 0.0163(2) Uani 1 1 d . .
C1 C -0.00563(8) 0.44163(17) 0.10658(11) 0.0268(4) Uani 1 1 d . .
H1 H -0.0407 0.4134 0.0680 0.032 Uiso 1 1 calc R U
C2 C 0.00802(8) 0.56608(17) 0.11515(10) 0.0268(4) Uani 1 1 d . .
H3 H -0.0174 0.6232 0.0814 0.032 Uiso 1 1 calc R U
C3 C 0.05841(8) 0.60707(16) 0.17256(10) 0.0241(3) Uani 1 1 d . .
H4 H 0.0672 0.6921 0.1780 0.029 Uiso 1 1 calc R U
C4 C 0.09661(8) 0.52382(14) 0.22280(9) 0.0193(3) Uani 1 1 d . .
C5 C 0.15233(7) 0.55581(13) 0.28160(9) 0.0173(3) Uani 1 1 d . .
C6 C 0.19484(7) 0.46161(13) 0.31848(9) 0.0166(3) Uani 1 1 d . .
C7 C 0.25010(7) 0.51464(13) 0.36347(9) 0.0162(3) Uani 1 1 d . .
C8 C 0.31410(8) 0.46361(13) 0.40102(9) 0.0178(3) Uani 1 1 d . .
C9 C 0.31605(8) 0.37474(14) 0.46245(10) 0.0215(3) Uani 1 1 d . .
H8 H 0.2753 0.3448 0.4807 0.026 Uiso 1 1 calc R U
C10 C 0.37761(9) 0.32993(15) 0.49697(11) 0.0268(4) Uani 1 1 d . .
H5 H 0.3787 0.2708 0.5396 0.032 Uiso 1 1 calc R U
C11 C 0.43733(9) 0.37140(15) 0.46923(11) 0.0283(4) Uani 1 1 d . .
H2 H 0.4792 0.3405 0.4928 0.034 Uiso 1 1 calc R U
C12 C 0.03254(8) 0.36080(15) 0.15497(10) 0.0241(3) Uani 1 1 d . .
C13 C 0.08417(8) 0.39914(14) 0.21230(10) 0.0201(3) Uani 1 1 d . .
C14 C 0.18009(8) 0.33365(14) 0.30436(9) 0.0196(3) Uani 1 1 d . .
C15 C 0.18088(7) 0.66526(13) 0.30694(9) 0.0173(3) Uani 1 1 d . .
C16 C 0.43580(8) 0.45827(15) 0.40700(11) 0.0262(3) Uani 1 1 d . .
H7 H 0.4766 0.4860 0.3877 0.031 Uiso 1 1 calc R U
C17 C 0.37455(8) 0.50449(14) 0.37308(10) 0.0210(3) Uani 1 1 d . .
H6 H 0.3737 0.5641 0.3308 0.025 Uiso 1 1 calc R U
C18 C 0.26976(7) 0.74728(13) 0.38928(9) 0.0164(3) Uani 1 1 d . .
C19 C 0.23195(8) 0.84576(13) 0.35600(9) 0.0187(3) Uani 1 1 d . .
C20 C 0.25068(8) 0.96424(14) 0.37781(10) 0.0230(3) Uani 1 1 d . .
H12 H 0.2263 1.0323 0.3545 0.028 Uiso 1 1 calc R U
C21 C 0.30630(8) 0.98078(14) 0.43486(11) 0.0243(3) Uani 1 1 d . .
H11 H 0.3201 1.0612 0.4503 0.029 Uiso 1 1 calc R U
C22 C 0.34178(8) 0.88163(15) 0.46949(10) 0.0228(3) Uani 1 1 d . .
H10 H 0.3787 0.8956 0.5094 0.027 Uiso 1 1 calc R U
C23 C 0.32443(8) 0.76170(14) 0.44700(9) 0.0195(3) Uani 1 1 d . .
H9 H 0.3489 0.6936 0.4701 0.023 Uiso 1 1 calc R U
C24 C 0.17140(8) 0.80196(13) 0.30012(10) 0.0197(3) Uani 1 1 d . .
H16 H 0.1761 0.8286 0.2424 0.024 Uiso 1 1 calc R U
C25 C 0.10483(8) 0.84972(15) 0.32771(11) 0.0251(3) Uani 1 1 d . .
H14 H 0.0672 0.8175 0.2913 0.038 Uiso 1 1 calc R U
H15 H 0.1044 0.9392 0.3254 0.038 Uiso 1 1 calc R U
H13 H 0.1002 0.8230 0.3841 0.038 Uiso 1 1 calc R U

loop_
_atom_site_aniso_label
_atom_site_aniso_U_11
_atom_site_aniso_U_22
_atom_site_aniso_U_33
_atom_site_aniso_U_23
_atom_site_aniso_U_13
_atom_site_aniso_U_12
F1 0.0306(6) 0.0277(5) 0.0394(6) -0.0132(4) -0.0029(5) -0.0091(4)
O1 0.0221(6) 0.0166(5) 0.0273(6) -0.0040(4) -0.0008(4) -0.0034(4)
O2 0.0291(6) 0.0125(5) 0.0359(7) 0.0016(4) -0.0017(5) -0.0002(4)
N1 0.0158(6) 0.0123(5) 0.0200(6) -0.0006(4) -0.0026(5) 0.0003(4)
C1 0.0188(7) 0.0361(9) 0.0245(8) -0.0107(7) -0.0038(6) -0.0020(6)
C2 0.0219(8) 0.0329(9) 0.0241(8) -0.0057(7) -0.0058(6) 0.0049(6)
C3 0.0226(8) 0.0250(8) 0.0233(7) -0.0047(6) -0.0046(6) 0.0040(6)
C4 0.0164(7) 0.0218(7) 0.0192(7) -0.0049(5) -0.0005(5) -0.0006(5)
C5 0.0176(7) 0.0152(6) 0.0186(6) -0.0016(5) -0.0009(5) 0.0018(5)
C6 0.0175(7) 0.0136(6) 0.0187(6) -0.0002(5) 0.0013(5) 0.0005(5)
C7 0.0177(7) 0.0125(6) 0.0183(6) 0.0010(5) 0.0004(5) 0.0015(5)
C8 0.0194(7) 0.0129(6) 0.0205(7) -0.0003(5) -0.0020(5) 0.0017(5)
C9 0.0245(8) 0.0156(7) 0.0242(7) 0.0020(5) 0.0008(6) 0.0019(6)
C10 0.0334(9) 0.0190(7) 0.0269(8) 0.0038(6) -0.0045(7) 0.0074(6)
C11 0.0243(8) 0.0223(8) 0.0361(9) -0.0018(7) -0.0096(7) 0.0063(6)
C12 0.0206(7) 0.0258(8) 0.0261(8) -0.0103(6) 0.0033(6) -0.0048(6)
C13 0.0177(7) 0.0217(7) 0.0209(7) -0.0041(6) 0.0020(6) -0.0003(5)
C14 0.0201(7) 0.0167(7) 0.0220(7) -0.0017(5) 0.0017(6) -0.0013(5)
C15 0.0173(7) 0.0150(6) 0.0186(7) -0.0004(5) -0.0029(5) 0.0017(5)
C16 0.0191(7) 0.0215(7) 0.0372(9) -0.0012(6) -0.0018(6) 0.0004(6)
C17 0.0199(7) 0.0177(7) 0.0251(7) 0.0016(6) -0.0004(6) 0.0005(5)
C18 0.0181(7) 0.0122(6) 0.0191(6) -0.0019(5) 0.0019(5) -0.0006(5)
C19 0.0190(7) 0.0152(6) 0.0216(7) -0.0005(5) 0.0006(5) 0.0005(5)
C20 0.0256(8) 0.0144(7) 0.0292(8) -0.0019(6) 0.0034(6) 0.0012(6)
C21 0.0244(8) 0.0173(7) 0.0319(8) -0.0082(6) 0.0065(6) -0.0050(6)
C22 0.0192(7) 0.0250(8) 0.0241(7) -0.0066(6) 0.0010(6) -0.0049(6)
C23 0.0177(7) 0.0210(7) 0.0194(7) -0.0009(5) -0.0004(5) -0.0013(5)
C24 0.0213(7) 0.0144(6) 0.0226(7) 0.0006(5) -0.0028(6) 0.0024(5)
C25 0.0234(8) 0.0213(7) 0.0300(8) -0.0015(6) -0.0009(6) 0.0046(6)

loop_
_atom_type_symbol
_atom_type_description
_atom_type_scat_dispersion_real
_atom_type_scat_dispersion_imag
_atom_type_scat_source
C C 0.0033 0.0016 'International Tables Vol C Tables 4.2.6.8 and 6.1.1.4'
H H 0.0000 0.0000 'International Tables Vol C Tables 4.2.6.8 and 6.1.1.4'
N N 0.0061 0.0033 'International Tables Vol C Tables 4.2.6.8 and 6.1.1.4'
O O 0.0106 0.0060 'International Tables Vol C Tables 4.2.6.8 and 6.1.1.4'
F F 0.0171 0.0103 'International Tables Vol C Tables 4.2.6.8 and 6.1.1.4'

loop_
_geom_angle_atom_site_label_1
_geom_angle_atom_site_label_2
_geom_angle_atom_site_label_3
_geom_angle
C13 O1 C14 122.44(12)
C7 N1 C15 111.85(12)
C7 N1 C18 137.50(13)
C15 N1 C18 110.49(12)
C12 C1 C2 118.67(15)
C12 C1 H1 120.7
C2 C1 H1 120.7
C3 C2 C1 120.49(16)
C3 C2 H3 119.8
C1 C2 H3 119.8
C2 C3 C4 120.50(16)
C2 C3 H4 119.7
C4 C3 H4 119.7
C13 C4 C3 118.81(14)
C13 C4 C5 115.88(14)
C3 C4 C5 125.14(14)
C15 C5 C6 106.70(13)
C15 C5 C4 133.20(14)
C6 C5 C4 119.71(13)
C7 C6 C5 109.35(12)
C7 C6 C14 128.84(13)
C5 C6 C14 121.74(13)
N1 C7 C6 104.90(12)
N1 C7 C8 121.94(13)
C6 C7 C8 132.40(13)
C9 C8 C17 119.26(14)
C9 C8 C7 121.99(14)
C17 C8 C7 118.74(13)
C10 C9 C8 120.18(15)
C10 C9 H8 119.9
C8 C9 H8 119.9
C11 C10 C9 120.19(15)
C11 C10 H5 119.9
C9 C10 H5 119.9
C10 C11 C16 120.00(15)
C10 C11 H2 120.0
C16 C11 H2 120.0
C1 C12 F1 119.86(14)
C1 C12 C13 122.14(15)
F1 C12 C13 118.00(15)
O1 C13 C12 116.76(14)
O1 C13 C4 123.89(14)
C12 C13 C4 119.34(15)
O2 C14 O1 116.26(14)
O2 C14 C6 128.20(15)
O1 C14 C6 115.51(13)
C5 C15 N1 107.15(12)
C5 C15 C24 142.69(14)
N1 C15 C24 110.16(12)
C17 C16 C11 120.05(16)
C17 C16 H7 120.0
C11 C16 H7 120.0
C16 C17 C8 120.30(15)
C16 C17 H6 119.9
C8 C17 H6 119.9
C23 C18 C19 122.76(13)
C23 C18 N1 129.52(13)
C19 C18 N1 107.65(13)
C20 C19 C18 119.87(14)
C20 C19 C24 128.93(14)
C18 C19 C24 111.16(12)
C19 C20 C21 118.19(15)
C19 C20 H12 120.9
C21 C20 H12 120.9
C22 C21 C20 121.09(14)
C22 C21 H11 119.5
C20 C21 H11 119.5
C21 C22 C23 121.47(15)
C21 C22 H10 119.3
C23 C22 H10 119.3
C18 C23 C22 116.55(14)
C18 C23 H9 121.7
C22 C23 H9 121.7
C15 C24 C25 114.96(13)
C15 C24 C19 100.38(12)
C25 C24 C19 112.11(13)
C15 C24 H16 109.7
C25 C24 H16 109.7
C19 C24 H16 109.7
C24 C25 H14 109.5
C24 C25 H15 109.5
H14 C25 H15 109.5
C24 C25 H13 109.5
H14 C25 H13 109.5
H15 C25 H13 109.5

loop_
_geom_bond_atom_site_label_1
_geom_bond_atom_site_label_2
_geom_bond_distance
F1 C12 1.3572(19)
O1 C13 1.3810(19)
O1 C14 1.3937(19)
O2 C14 1.2054(19)
N1 C7 1.3754(18)
N1 C15 1.3894(18)
N1 C18 1.4193(18)
C1 C12 1.371(3)
C1 C2 1.394(3)
C1 H1 0.9500
C2 C3 1.386(2)
C2 H3 0.9500
C3 C4 1.404(2)
C3 H4 0.9500
C4 C13 1.395(2)
C4 C5 1.445(2)
C5 C15 1.374(2)
C5 C6 1.433(2)
C6 C7 1.395(2)
C6 C14 1.445(2)
C7 C8 1.475(2)
C8 C9 1.396(2)
C8 C17 1.401(2)
C9 C10 1.393(2)
C9 H8 0.9500
C10 C11 1.389(3)
C10 H5 0.9500
C11 C16 1.391(3)
C11 H2 0.9500
C12 C13 1.393(2)
C15 C24 1.511(2)
C16 C17 1.390(2)
C16 H7 0.9500
C17 H6 0.9500
C18 C23 1.385(2)
C18 C19 1.397(2)
C19 C20 1.387(2)
C19 C24 1.524(2)
C20 C21 1.395(2)
C20 H12 0.9500
C21 C22 1.388(2)
C21 H11 0.9500
C22 C23 1.398(2)
C22 H10 0.9500
C23 H9 0.9500
C24 C25 1.532(2)
C24 H16 1.0000
C25 H14 0.9800
C25 H15 0.9800
C25 H13 0.9800

loop_
_geom_torsion_atom_site_label_1
_geom_torsion_atom_site_label_2
_geom_torsion_atom_site_label_3
_geom_torsion_atom_site_label_4
_geom_torsion
C12 C1 C2 C3 -1.2(3)
C1 C2 C3 C4 0.2(3)
C2 C3 C4 C13 1.7(2)
C2 C3 C4 C5 176.76(16)
C13 C4 C5 C15 178.02(16)
C3 C4 C5 C15 2.9(3)
C13 C4 C5 C6 6.3(2)
C3 C4 C5 C6 -168.84(15)
C15 C5 C6 C7 -2.13(17)
C4 C5 C6 C7 171.57(14)
C15 C5 C6 C14 -179.50(14)
C4 C5 C6 C14 -5.8(2)
C15 N1 C7 C6 -1.38(17)
C18 N1 C7 C6 173.36(16)
C15 N1 C7 C8 169.80(13)
C18 N1 C7 C8 -15.5(3)
C5 C6 C7 N1 2.12(17)
C14 C6 C7 N1 179.24(15)
C5 C6 C7 C8 -167.73(15)
C14 C6 C7 C8 9.4(3)
N1 C7 C8 C9 130.05(16)
C6 C7 C8 C9 -61.5(2)
N1 C7 C8 C17 -51.0(2)
C6 C7 C8 C17 117.46(19)
C17 C8 C9 C10 1.8(2)
C7 C8 C9 C10 -179.27(15)
C8 C9 C10 C11 -1.4(2)
C9 C10 C11 C16 0.2(3)
C2 C1 C12 F1 -178.91(15)
C2 C1 C12 C13 0.2(3)
C14 O1 C13 C12 170.18(14)
C14 O1 C13 C4 -8.5(2)
C1 C12 C13 O1 -177.01(15)
F1 C12 C13 O1 2.1(2)
C1 C12 C13 C4 1.8(2)
F1 C12 C13 C4 -179.13(14)
C3 C4 C13 O1 175.99(14)
C5 C4 C13 O1 0.5(2)
C3 C4 C13 C12 -2.7(2)
C5 C4 C13 C12 -178.15(14)
C13 O1 C14 O2 -172.84(14)
C13 O1 C14 C6 8.7(2)
C7 C6 C14 O2 3.3(3)
C5 C6 C14 O2 -179.90(16)
C7 C6 C14 O1 -178.49(14)
C5 C6 C14 O1 -1.7(2)
C6 C5 C15 N1 1.23(17)
C4 C5 C15 N1 -171.26(16)
C6 C5 C15 C24 -179.1(2)
C4 C5 C15 C24 8.4(4)
C7 N1 C15 C5 0.08(17)
C18 N1 C15 C5 -176.13(13)
C7 N1 C15 C24 -179.69(13)
C18 N1 C15 C24 4.10(17)
C10 C11 C16 C17 0.6(3)
C11 C16 C17 C8 -0.3(2)
C9 C8 C17 C16 -0.9(2)
C7 C8 C17 C16 -179.91(14)
C7 N1 C18 C23 -1.8(3)
C15 N1 C18 C23 173.03(15)
C7 N1 C18 C19 -178.82(17)
C15 N1 C18 C19 -4.03(17)
C23 C18 C19 C20 3.0(2)
N1 C18 C19 C20 -179.66(14)
C23 C18 C19 C24 -174.90(14)
N1 C18 C19 C24 2.40(17)
C18 C19 C20 C21 -1.8(2)
C24 C19 C20 C21 175.68(15)
C19 C20 C21 C22 -0.5(2)
C20 C21 C22 C23 1.8(3)
C19 C18 C23 C22 -1.7(2)
N1 C18 C23 C22 -178.38(15)
C21 C22 C23 C18 -0.7(2)
C5 C15 C24 C25 57.4(3)
N1 C15 C24 C25 -122.91(14)
C5 C15 C24 C19 177.9(2)
N1 C15 C24 C19 -2.42(16)
C20 C19 C24 C15 -177.74(16)
C18 C19 C24 C15 -0.04(17)
C20 C19 C24 C25 -55.2(2)
C18 C19 C24 C25 122.48(15)
